data_7013262
loop_
_publ_author_name
'Wei, Pingrong'
'Chan, Katie T. K.'
'Stephan, Douglas W.'

_publ_section_title
;
 Metallated triphenylphosphinimine complexes
;
_journal_issue 19
_journal_name_full 'Dalton Transactions'
_journal_page_first 3804
_journal_paper_doi 10.1039/b305877h
_journal_year 2003
_chemical_formula_sum 'C83 H71 Br N Ni1.5 P4'
_chemical_formula_weight 1374.26
_space_group_IT_number 13
_symmetry_cell_setting monoclinic
_symmetry_space_group_name_Hall '-P 2yc'
_symmetry_space_group_name_H-M 'P 1 2/c 1'
_atom_sites_solution_hydrogens geom
_atom_sites_solution_primary direct
_atom_sites_solution_secondary difmap
_audit_creation_method SHELXL-97
_cell_angle_alpha 90.00
_cell_angle_beta 90.364(12)
_cell_angle_gamma 90.00
_cell_formula_units_Z 4
_cell_length_a 15.719(10)
_cell_length_b 13.700(8)
_cell_length_c 35.49(2)
_cell_measurement_temperature 293(2)
_cell_measurement_theta_max 25.0
_cell_measurement_theta_min 2.0
_cell_volume 7643(8)
_computing_structure_refinement 'SHELXL-97 (Sheldrick, 1997)'
_computing_structure_solution 'SHELXS-97 (Sheldrick, 1990)'
_diffrn_ambient_temperature 293(2)
_diffrn_measured_fraction_theta_full 0.990
_diffrn_measured_fraction_theta_max 0.990
_diffrn_radiation_monochromator graphite
_diffrn_radiation_source 'fine-focus sealed tube'
_diffrn_radiation_type MoK\a
_diffrn_radiation_wavelength 0.71073
_diffrn_reflns_av_R_equivalents 0.0618
_diffrn_reflns_av_sigmaI/netI 0.1212
_diffrn_reflns_limit_h_max 17
_diffrn_reflns_limit_h_min -16
_diffrn_reflns_limit_k_max 12
_diffrn_reflns_limit_k_min -15
_diffrn_reflns_limit_l_max 39
_diffrn_reflns_limit_l_min -39
_diffrn_reflns_number 31772
_diffrn_reflns_theta_full 23.22
_diffrn_reflns_theta_max 23.22
_diffrn_reflns_theta_min 1.97
_exptl_absorpt_coefficient_mu 1.021
_exptl_absorpt_correction_T_max 0.256595
_exptl_absorpt_correction_T_min 0.176673
_exptl_absorpt_correction_type sadabs
_exptl_crystal_density_diffrn 1.194
_exptl_crystal_density_method 'not measured'
_exptl_crystal_F_000 2852
_exptl_crystal_size_max 0.24
_exptl_crystal_size_mid 0.21
_exptl_crystal_size_min 0.17
_refine_diff_density_max 0.697
_refine_diff_density_min -0.539
_refine_diff_density_rms 0.069
_refine_ls_extinction_method none
_refine_ls_goodness_of_fit_ref 0.818
_refine_ls_hydrogen_treatment mixed
_refine_ls_matrix_type full
_refine_ls_number_parameters 801
_refine_ls_number_reflns 10835
_refine_ls_number_restraints 0
_refine_ls_restrained_S_all 0.818
_refine_ls_R_factor_all 0.1126
_refine_ls_R_factor_gt 0.0480
_refine_ls_shift/su_max 0.002
_refine_ls_shift/su_mean 0.000
_refine_ls_structure_factor_coef Fsqd
_refine_ls_weighting_details 'calc w=1/[\s^2^(Fo^2^)+(0.0661P)^2^+0.0000P] where P=(Fo^2^+2Fc^2^)/3'
_refine_ls_weighting_scheme calc
_refine_ls_wR_factor_gt 0.1069
_refine_ls_wR_factor_ref 0.1215
_reflns_number_gt 5538
_reflns_number_total 10835
_reflns_threshold_expression >2sigma(I)
_cod_data_source_file b305877h.txt
_cod_data_source_block '[(Ph3P)3NiBr].0.5[Ni(o-C6H4PPh2N3,5-C6H3Me2)2].0.5C6H6'
_cod_original_sg_symbol_H-M P2/c
_cod_original_formula_sum 'C83 H71 Br N Ni1.50 P4'
_cod_database_code 7013262

loop_
_symmetry_equiv_pos_as_xyz
'x, y, z'
'-x, y, -z+1/2'
'-x, -y, -z'
'x, -y, z-1/2'

loop_
_atom_site_label
_atom_site_type_symbol
_atom_site_fract_x
_atom_site_fract_y
_atom_site_fract_z
_atom_site_U_iso_or_equiv
_atom_site_adp_type
_atom_site_occupancy
_atom_site_symmetry_multiplicity
_atom_site_calc_flag
_atom_site_refinement_flags
_atom_site_disorder_assembly
_atom_site_disorder_group
Ni1 Ni 0.5000 0.43292(6) 0.2500 0.0423(3) Uani 1 2 d S . .
Ni2 Ni 0.22219(4) 0.24783(4) -0.040270(17) 0.03997(19) Uani 1 1 d . . .
Br1 Br 0.13221(4) 0.22549(4) 0.014920(16) 0.0597(2) Uani 1 1 d . . .
P1 P 0.33043(10) 0.37448(9) 0.22221(4) 0.0466(4) Uani 1 1 d . . .
P2 P 0.33099(9) 0.14177(9) -0.02645(4) 0.0435(4) Uani 1 1 d . . .
P3 P 0.14842(9) 0.19079(10) -0.09202(4) 0.0466(4) Uani 1 1 d . . .
P4 P 0.25442(9) 0.41281(9) -0.04063(4) 0.0440(4) Uani 1 1 d . . .
N1 N 0.4255(3) 0.3333(3) 0.22390(11) 0.0442(11) Uani 1 1 d . . .
C1 C 0.3502(4) 0.5017(3) 0.21451(15) 0.0472(14) Uani 1 1 d . . .
C2 C 0.2907(4) 0.5646(4) 0.19693(16) 0.0664(17) Uani 1 1 d . . .
H2A H 0.2355 0.5435 0.1920 0.080 Uiso 1 1 calc R . .
C3 C 0.3155(5) 0.6572(5) 0.18732(18) 0.078(2) Uani 1 1 d . . .
H3A H 0.2772 0.7006 0.1763 0.094 Uiso 1 1 calc R . .
C4 C 0.3987(5) 0.6847(4) 0.19446(17) 0.070(2) Uani 1 1 d . . .
H4A H 0.4161 0.7467 0.1870 0.084 Uiso 1 1 calc R . .
C5 C 0.4577(4) 0.6243(4) 0.21214(15) 0.0573(16) Uani 1 1 d . . .
H5A H 0.5130 0.6460 0.2165 0.069 Uiso 1 1 calc R . .
C6 C 0.4326(4) 0.5283(4) 0.22371(14) 0.0481(15) Uani 1 1 d . . .
C7 C 0.2647(4) 0.3606(4) 0.26388(16) 0.0553(15) Uani 1 1 d . . .
C8 C 0.2600(4) 0.4350(5) 0.28966(18) 0.084(2) Uani 1 1 d . . .
H8A H 0.2907 0.4921 0.2857 0.100 Uiso 1 1 calc R . .
C9 C 0.2095(6) 0.4259(7) 0.3218(2) 0.117(3) Uani 1 1 d . . .
H9A H 0.2061 0.4777 0.3387 0.141 Uiso 1 1 calc R . .
C10 C 0.1663(5) 0.3441(8) 0.3287(2) 0.098(3) Uani 1 1 d . . .
H10A H 0.1335 0.3389 0.3503 0.118 Uiso 1 1 calc R . .
C11 C 0.1703(5) 0.2697(6) 0.3045(3) 0.109(3) Uani 1 1 d . . .
H11A H 0.1405 0.2125 0.3096 0.130 Uiso 1 1 calc R . .
C12 C 0.2192(5) 0.2768(5) 0.2713(2) 0.093(2) Uani 1 1 d . . .
H12A H 0.2206 0.2248 0.2545 0.112 Uiso 1 1 calc R . .
C13 C 0.2640(4) 0.3285(4) 0.18439(15) 0.0506(15) Uani 1 1 d . . .
C14 C 0.1759(5) 0.3374(5) 0.18582(19) 0.082(2) Uani 1 1 d . . .
H14A H 0.1506 0.3622 0.2074 0.098 Uiso 1 1 calc R . .
C15 C 0.1251(5) 0.3100(5) 0.1554(2) 0.097(2) Uani 1 1 d . . .
H15A H 0.0664 0.3180 0.1566 0.117 Uiso 1 1 calc R . .
C16 C 0.1618(5) 0.2706(5) 0.1232(2) 0.082(2) Uani 1 1 d . . .
H16A H 0.1281 0.2492 0.1033 0.098 Uiso 1 1 calc R . .
C17 C 0.2493(5) 0.2641(4) 0.12164(18) 0.0749(19) Uani 1 1 d . . .
H17A H 0.2743 0.2400 0.0999 0.090 Uiso 1 1 calc R . .
C18 C 0.3013(4) 0.2927(4) 0.15170(17) 0.0631(17) Uani 1 1 d . . .
H18A H 0.3602 0.2879 0.1499 0.076 Uiso 1 1 calc R . .
C19 C 0.4515(3) 0.2370(4) 0.21317(13) 0.0430(13) Uani 1 1 d . . .
C20 C 0.4042(4) 0.1550(4) 0.22147(15) 0.0593(16) Uani 1 1 d . . .
H20A H 0.3536 0.1619 0.2346 0.071 Uiso 1 1 calc R . .
C21 C 0.4307(5) 0.0619(4) 0.21063(19) 0.078(2) Uani 1 1 d . . .
C22 C 0.5069(6) 0.0549(5) 0.1910(2) 0.090(2) Uani 1 1 d . . .
H22A H 0.5258 -0.0067 0.1839 0.108 Uiso 1 1 calc R . .
C23 C 0.5559(4) 0.1350(5) 0.18152(16) 0.0644(17) Uani 1 1 d . . .
C24 C 0.5266(4) 0.2249(4) 0.19358(13) 0.0494(15) Uani 1 1 d . . .
H24A H 0.5590 0.2800 0.1883 0.059 Uiso 1 1 calc R . .
C25 C 0.3791(5) -0.0291(4) 0.2222(2) 0.132(3) Uani 1 1 d . . .
H25A H 0.4059 -0.0866 0.2124 0.198 Uiso 1 1 calc R . .
H25B H 0.3223 -0.0242 0.2122 0.198 Uiso 1 1 calc R . .
H25C H 0.3769 -0.0331 0.2492 0.198 Uiso 1 1 calc R . .
C26 C 0.6375(5) 0.1215(5) 0.16018(18) 0.105(3) Uani 1 1 d . . .
H26A H 0.6451 0.0536 0.1544 0.158 Uiso 1 1 calc R . .
H26B H 0.6844 0.1440 0.1753 0.158 Uiso 1 1 calc R . .
H26C H 0.6350 0.1583 0.1372 0.158 Uiso 1 1 calc R . .
C27 C 0.3038(4) 0.0103(3) -0.02267(14) 0.0443(14) Uani 1 1 d . . .
C28 C 0.2305(4) -0.0149(4) -0.00361(17) 0.0652(18) Uani 1 1 d . . .
H28A H 0.1954 0.0336 0.0060 0.078 Uiso 1 1 calc R . .
C29 C 0.2092(4) -0.1130(5) 0.00120(18) 0.081(2) Uani 1 1 d . . .
H29A H 0.1602 -0.1299 0.0142 0.097 Uiso 1 1 calc R . .
C30 C 0.2613(5) -0.1854(4) -0.01340(19) 0.076(2) Uani 1 1 d . . .
H30A H 0.2473 -0.2508 -0.0102 0.091 Uiso 1 1 calc R . .
C31 C 0.3338(4) -0.1602(4) -0.03270(18) 0.0686(18) Uani 1 1 d . . .
H31A H 0.3684 -0.2085 -0.0428 0.082 Uiso 1 1 calc R . .
C32 C 0.3551(4) -0.0620(4) -0.03711(15) 0.0562(16) Uani 1 1 d . . .
H32A H 0.4044 -0.0452 -0.0499 0.067 Uiso 1 1 calc R . .
C33 C 0.3803(3) 0.1689(4) 0.01941(14) 0.0451(14) Uani 1 1 d . . .
C34 C 0.4118(4) 0.2647(4) 0.02544(16) 0.0559(15) Uani 1 1 d . . .
H34A H 0.4061 0.3115 0.0066 0.067 Uiso 1 1 calc R . .
C35 C 0.4509(4) 0.2890(4) 0.05901(18) 0.0627(17) Uani 1 1 d . . .
H35A H 0.4699 0.3524 0.0630 0.075 Uiso 1 1 calc R . .
C36 C 0.4621(4) 0.2196(5) 0.08687(17) 0.0696(18) Uani 1 1 d . . .
H36A H 0.4900 0.2357 0.1092 0.084 Uiso 1 1 calc R . .
C37 C 0.4315(4) 0.1259(5) 0.08127(18) 0.0722(19) Uani 1 1 d . . .
H37A H 0.4383 0.0793 0.1001 0.087 Uiso 1 1 calc R . .
C38 C 0.3906(4) 0.1008(4) 0.04774(16) 0.0566(16) Uani 1 1 d . . .
H38A H 0.3701 0.0377 0.0444 0.068 Uiso 1 1 calc R . .
C39 C 0.4241(4) 0.1421(3) -0.05768(14) 0.0434(14) Uani 1 1 d . . .
C40 C 0.4098(4) 0.1438(4) -0.09651(16) 0.0547(15) Uani 1 1 d . . .
H40A H 0.3546 0.1388 -0.1059 0.066 Uiso 1 1 calc R . .
C41 C 0.4774(5) 0.1530(4) -0.12124(16) 0.0630(17) Uani 1 1 d . . .
H41A H 0.4667 0.1552 -0.1470 0.076 Uiso 1 1 calc R . .
C42 C 0.5600(5) 0.1591(4) -0.10832(19) 0.0669(18) Uani 1 1 d . . .
H42A H 0.6047 0.1651 -0.1252 0.080 Uiso 1 1 calc R . .
C43 C 0.5756(4) 0.1560(4) -0.07031(18) 0.0635(17) Uani 1 1 d . . .
H43A H 0.6312 0.1590 -0.0613 0.076 Uiso 1 1 calc R . .
C44 C 0.5085(4) 0.1484(4) -0.04530(16) 0.0546(15) Uani 1 1 d . . .
H44A H 0.5200 0.1476 -0.0196 0.066 Uiso 1 1 calc R . .
C45 C 0.1965(3) 0.1987(4) -0.13917(14) 0.0463(14) Uani 1 1 d . . .
C46 C 0.2531(4) 0.2737(4) -0.14562(16) 0.0610(16) Uani 1 1 d . . .
H46A H 0.2655 0.3172 -0.1262 0.073 Uiso 1 1 calc R . .
C47 C 0.2923(4) 0.2863(5) -0.1804(2) 0.079(2) Uani 1 1 d . . .
H47A H 0.3298 0.3378 -0.1841 0.095 Uiso 1 1 calc R . .
C48 C 0.2749(5) 0.2219(6) -0.2090(2) 0.094(2) Uani 1 1 d . . .
H48A H 0.3018 0.2284 -0.2322 0.113 Uiso 1 1 calc R . .
C49 C 0.2175(6) 0.1476(6) -0.20334(19) 0.098(2) Uani 1 1 d . . .
H49A H 0.2051 0.1046 -0.2229 0.118 Uiso 1 1 calc R . .
C50 C 0.1781(4) 0.1360(5) -0.16882(17) 0.076(2) Uani 1 1 d . . .
H50A H 0.1389 0.0859 -0.1655 0.091 Uiso 1 1 calc R . .
C51 C 0.0424(4) 0.2480(4) -0.10011(17) 0.0574(15) Uani 1 1 d . . .
C52 C -0.0090(4) 0.2734(4) -0.06934(18) 0.0720(18) Uani 1 1 d . . .
H52A H 0.0116 0.2628 -0.0451 0.086 Uiso 1 1 calc R . .
C53 C -0.0886(5) 0.3133(5) -0.0739(2) 0.089(2) Uani 1 1 d . . .
H53A H -0.1218 0.3273 -0.0530 0.107 Uiso 1 1 calc R . .
C54 C -0.1186(5) 0.3322(6) -0.1095(3) 0.103(3) Uani 1 1 d . . .
H54A H -0.1721 0.3602 -0.1128 0.123 Uiso 1 1 calc R . .
C55 C -0.0704(5) 0.3101(6) -0.1397(2) 0.105(3) Uani 1 1 d . . .
H55A H -0.0915 0.3222 -0.1638 0.125 Uiso 1 1 calc R . .
C56 C 0.0101(4) 0.2697(5) -0.13553(19) 0.079(2) Uani 1 1 d . . .
H56A H 0.0427 0.2571 -0.1568 0.095 Uiso 1 1 calc R . .
C57 C 0.1198(4) 0.0599(4) -0.08826(15) 0.0506(15) Uani 1 1 d . . .
C58 C 0.0451(4) 0.0314(5) -0.07180(19) 0.084(2) Uani 1 1 d . . .
H58A H 0.0067 0.0780 -0.0634 0.101 Uiso 1 1 calc R . .
C59 C 0.0267(6) -0.0685(7) -0.0676(2) 0.116(3) Uani 1 1 d . . .
H59A H -0.0232 -0.0876 -0.0557 0.139 Uiso 1 1 calc R . .
C60 C 0.0818(7) -0.1377(6) -0.0809(2) 0.103(3) Uani 1 1 d . . .
H60A H 0.0681 -0.2035 -0.0793 0.124 Uiso 1 1 calc R . .
C61 C 0.1565(5) -0.1096(5) -0.0965(2) 0.088(2) Uani 1 1 d . . .
H61A H 0.1946 -0.1566 -0.1050 0.106 Uiso 1 1 calc R . .
C62 C 0.1763(4) -0.0127(4) -0.09999(16) 0.0662(18) Uani 1 1 d . . .
H62A H 0.2282 0.0052 -0.1103 0.079 Uiso 1 1 calc R . .
C63 C 0.1575(3) 0.4838(3) -0.05039(16) 0.0458(14) Uani 1 1 d . . .
C64 C 0.1170(4) 0.5432(4) -0.02459(17) 0.0734(19) Uani 1 1 d . . .
H64A H 0.1406 0.5515 -0.0007 0.088 Uiso 1 1 calc R . .
C65 C 0.0415(5) 0.5909(5) -0.0339(2) 0.094(2) Uani 1 1 d . . .
H65A H 0.0157 0.6302 -0.0159 0.112 Uiso 1 1 calc R . .
C66 C 0.0052(4) 0.5818(5) -0.0676(2) 0.077(2) Uani 1 1 d . . .
H66A H -0.0453 0.6145 -0.0731 0.093 Uiso 1 1 calc R . .
C67 C 0.0428(4) 0.5237(4) -0.09445(19) 0.0700(18) Uani 1 1 d . . .
H67A H 0.0180 0.5170 -0.1182 0.084 Uiso 1 1 calc R . .
C68 C 0.1175(4) 0.4754(4) -0.08595(18) 0.0635(17) Uani 1 1 d . . .
H68A H 0.1423 0.4360 -0.1042 0.076 Uiso 1 1 calc R . .
C69 C 0.2934(4) 0.4706(3) 0.00309(15) 0.0455(14) Uani 1 1 d . . .
C70 C 0.3592(4) 0.5392(4) 0.00383(18) 0.0723(19) Uani 1 1 d . . .
H70A H 0.3862 0.5568 -0.0184 0.087 Uiso 1 1 calc R . .
C71 C 0.3845(5) 0.5814(5) 0.0379(2) 0.093(2) Uani 1 1 d . . .
H71A H 0.4293 0.6258 0.0382 0.112 Uiso 1 1 calc R . .
C72 C 0.3447(5) 0.5587(5) 0.0704(2) 0.081(2) Uani 1 1 d . . .
H72A H 0.3605 0.5891 0.0928 0.097 Uiso 1 1 calc R . .
C73 C 0.2802(5) 0.4901(5) 0.07018(18) 0.0717(19) Uani 1 1 d . . .
H73A H 0.2534 0.4738 0.0926 0.086 Uiso 1 1 calc R . .
C74 C 0.2553(4) 0.4453(4) 0.03703(17) 0.0627(17) Uani 1 1 d . . .
H74A H 0.2128 0.3981 0.0374 0.075 Uiso 1 1 calc R . .
C75 C 0.3290(3) 0.4618(4) -0.07592(14) 0.0432(14) Uani 1 1 d . . .
C76 C 0.3220(4) 0.5565(4) -0.09076(16) 0.0615(17) Uani 1 1 d . . .
H76A H 0.2789 0.5973 -0.0822 0.074 Uiso 1 1 calc R . .
C77 C 0.3779(4) 0.5906(4) -0.11790(18) 0.0738(19) Uani 1 1 d . . .
H77A H 0.3721 0.6536 -0.1274 0.089 Uiso 1 1 calc R . .
C78 C 0.4427(4) 0.5301(5) -0.13090(17) 0.0701(19) Uani 1 1 d . . .
H78A H 0.4805 0.5520 -0.1491 0.084 Uiso 1 1 calc R . .
C79 C 0.4498(4) 0.4382(5) -0.11650(17) 0.0691(18) Uani 1 1 d . . .
H79A H 0.4922 0.3968 -0.1253 0.083 Uiso 1 1 calc R . .
C80 C 0.3941(4) 0.4053(4) -0.08881(16) 0.0549(16) Uani 1 1 d . . .
H80A H 0.4015 0.3431 -0.0788 0.066 Uiso 1 1 calc R . .
C81 C 0.0420(8) 0.3037(11) -0.2450(4) 0.238(6) Uiso 1 1 d . . .
H81A H 0.0728 0.2460 -0.2429 0.285 Uiso 1 1 calc R . .
C82 C 0.0785(10) 0.3924(12) -0.2382(4) 0.232(6) Uiso 1 1 d . . .
H82A H 0.1353 0.3945 -0.2307 0.279 Uiso 1 1 calc R . .
C83 C 0.0338(10) 0.4804(11) -0.2421(5) 0.272(8) Uiso 1 1 d . . .
H83A H 0.0564 0.5381 -0.2326 0.327 Uiso 1 1 calc R . .

loop_
_atom_site_aniso_label
_atom_site_aniso_U_11
_atom_site_aniso_U_22
_atom_site_aniso_U_33
_atom_site_aniso_U_23
_atom_site_aniso_U_13
_atom_site_aniso_U_12
Ni1 0.0503(7) 0.0333(5) 0.0432(6) 0.000 0.0032(5) 0.000
Ni2 0.0428(4) 0.0366(4) 0.0405(4) 0.0007(3) 0.0006(3) 0.0028(3)
Br1 0.0684(5) 0.0563(4) 0.0547(4) 0.0021(3) 0.0207(3) 0.0014(3)
P1 0.0516(11) 0.0431(8) 0.0452(9) -0.0004(7) -0.0017(8) 0.0037(7)
P2 0.0451(10) 0.0423(8) 0.0430(9) 0.0011(7) -0.0024(7) 0.0064(7)
P3 0.0459(10) 0.0509(9) 0.0430(9) -0.0041(7) 0.0009(8) 0.0004(7)
P4 0.0519(10) 0.0357(8) 0.0446(9) 0.0021(7) 0.0030(8) 0.0024(6)
N1 0.048(3) 0.037(2) 0.047(3) -0.007(2) -0.005(2) 0.001(2)
C1 0.049(4) 0.043(3) 0.050(4) -0.001(3) 0.003(3) 0.009(3)
C2 0.068(5) 0.066(4) 0.065(4) 0.003(3) -0.006(4) 0.012(4)
C3 0.099(7) 0.054(4) 0.081(5) 0.013(4) -0.009(5) 0.021(4)
C4 0.109(7) 0.043(4) 0.059(4) 0.007(3) 0.012(5) 0.009(4)
C5 0.070(5) 0.047(4) 0.055(4) 0.007(3) 0.016(3) 0.010(3)
C6 0.056(4) 0.046(3) 0.042(3) 0.004(3) 0.010(3) 0.014(3)
C7 0.054(4) 0.055(4) 0.056(4) -0.001(3) -0.002(3) 0.004(3)
C8 0.098(6) 0.091(5) 0.062(5) -0.015(4) 0.010(4) -0.011(4)
C9 0.153(9) 0.145(8) 0.054(5) -0.026(5) 0.028(6) 0.000(7)
C10 0.101(7) 0.136(8) 0.059(5) 0.018(6) 0.022(5) 0.018(6)
C11 0.117(7) 0.091(6) 0.119(7) 0.020(5) 0.049(6) -0.004(5)
C12 0.101(6) 0.084(5) 0.096(6) -0.003(4) 0.042(5) -0.007(4)
C13 0.051(5) 0.053(3) 0.048(4) 0.000(3) -0.006(3) 0.001(3)
C14 0.058(6) 0.112(6) 0.076(5) -0.027(4) -0.010(4) 0.003(4)
C15 0.058(5) 0.128(6) 0.106(6) -0.024(5) -0.016(5) 0.010(4)
C16 0.081(6) 0.089(5) 0.074(5) -0.005(4) -0.026(5) 0.005(4)
C17 0.093(6) 0.082(5) 0.049(4) 0.002(4) -0.006(4) 0.008(4)
C18 0.061(5) 0.075(4) 0.054(4) 0.003(3) -0.009(4) 0.000(3)
C19 0.053(4) 0.042(3) 0.034(3) -0.004(3) -0.002(3) 0.002(3)
C20 0.073(5) 0.044(4) 0.061(4) -0.007(3) 0.006(3) -0.002(3)
C21 0.101(6) 0.053(4) 0.081(5) -0.018(4) 0.001(5) 0.000(4)
C22 0.123(7) 0.058(5) 0.088(5) -0.036(4) -0.011(5) 0.033(5)
C23 0.084(5) 0.061(4) 0.049(4) -0.012(3) 0.001(4) 0.011(4)
C24 0.064(4) 0.046(4) 0.038(3) 0.002(3) 0.000(3) 0.004(3)
C25 0.159(8) 0.049(4) 0.187(9) -0.015(5) 0.019(7) -0.035(5)
C26 0.112(7) 0.117(6) 0.086(5) -0.023(4) 0.021(5) 0.044(5)
C27 0.047(4) 0.038(3) 0.048(3) 0.006(3) -0.003(3) 0.003(3)
C28 0.071(5) 0.045(4) 0.079(5) 0.006(3) 0.006(4) 0.003(3)
C29 0.079(5) 0.068(5) 0.094(5) 0.012(4) 0.021(4) -0.005(4)
C30 0.084(6) 0.045(4) 0.098(5) 0.007(4) -0.009(5) -0.007(4)
C31 0.066(5) 0.046(4) 0.094(5) -0.008(3) -0.006(4) 0.009(3)
C32 0.056(4) 0.048(4) 0.066(4) 0.002(3) 0.001(3) 0.000(3)
C33 0.048(4) 0.049(3) 0.039(3) -0.005(3) -0.001(3) 0.014(3)
C34 0.061(4) 0.047(4) 0.060(4) -0.002(3) -0.008(3) 0.011(3)
C35 0.062(5) 0.060(4) 0.066(4) -0.021(4) -0.011(4) 0.008(3)
C36 0.064(5) 0.099(5) 0.045(4) -0.009(4) -0.011(3) 0.007(4)
C37 0.083(5) 0.086(5) 0.048(4) 0.014(4) -0.002(4) 0.012(4)
C38 0.068(5) 0.054(4) 0.048(4) 0.006(3) -0.004(3) 0.006(3)
C39 0.057(4) 0.033(3) 0.040(4) 0.004(2) 0.000(3) 0.007(3)
C40 0.059(4) 0.056(4) 0.049(4) -0.003(3) -0.004(4) 0.005(3)
C41 0.081(5) 0.066(4) 0.042(4) -0.005(3) 0.008(4) 0.007(4)
C42 0.061(5) 0.069(4) 0.071(5) 0.009(4) 0.028(4) 0.011(3)
C43 0.052(4) 0.078(4) 0.061(4) 0.007(3) 0.009(4) 0.003(3)
C44 0.057(5) 0.058(4) 0.048(4) 0.006(3) -0.001(4) 0.010(3)
C45 0.053(4) 0.045(3) 0.041(3) 0.003(3) 0.004(3) 0.001(3)
C46 0.062(4) 0.068(4) 0.054(4) 0.003(3) 0.006(3) 0.003(3)
C47 0.078(5) 0.088(5) 0.071(5) 0.024(4) 0.015(4) 0.000(4)
C48 0.111(7) 0.122(7) 0.050(5) 0.012(5) 0.023(5) 0.006(5)
C49 0.134(8) 0.116(7) 0.046(5) -0.017(4) 0.007(5) 0.008(6)
C50 0.103(6) 0.080(5) 0.046(4) -0.016(4) 0.010(4) -0.008(4)
C51 0.061(4) 0.058(4) 0.053(4) -0.009(3) -0.002(3) 0.002(3)
C52 0.066(5) 0.087(5) 0.063(4) -0.010(4) 0.002(4) 0.007(4)
C53 0.060(6) 0.111(6) 0.096(6) -0.025(5) 0.006(5) 0.027(4)
C54 0.067(6) 0.137(7) 0.104(7) -0.034(6) -0.029(6) 0.042(5)
C55 0.091(7) 0.147(7) 0.075(5) -0.022(5) -0.033(5) 0.051(5)
C56 0.073(5) 0.100(5) 0.064(5) -0.009(4) -0.011(4) 0.027(4)
C57 0.047(4) 0.048(3) 0.056(4) 0.000(3) -0.003(3) -0.012(3)
C58 0.071(5) 0.074(5) 0.108(6) 0.020(4) 0.019(5) -0.011(4)
C59 0.090(7) 0.115(7) 0.143(8) 0.033(6) 0.015(6) -0.045(6)
C60 0.124(8) 0.060(5) 0.126(7) 0.011(5) -0.016(6) -0.019(5)
C61 0.106(7) 0.058(5) 0.100(6) -0.006(4) -0.007(5) -0.007(4)
C62 0.070(5) 0.053(4) 0.076(5) -0.004(3) -0.003(4) -0.008(3)
C63 0.056(4) 0.037(3) 0.045(4) 0.007(3) 0.006(3) -0.004(3)
C64 0.085(6) 0.078(4) 0.057(4) -0.015(4) -0.004(4) 0.031(4)
C65 0.096(7) 0.096(5) 0.090(6) -0.015(5) -0.005(5) 0.053(5)
C66 0.064(5) 0.065(4) 0.103(6) 0.016(4) 0.000(5) 0.026(4)
C67 0.061(5) 0.071(4) 0.078(5) 0.021(4) -0.018(4) 0.009(4)
C68 0.073(5) 0.057(4) 0.061(5) -0.002(3) 0.008(4) 0.002(3)
C69 0.055(4) 0.036(3) 0.045(4) -0.001(3) -0.006(3) 0.005(3)
C70 0.086(6) 0.065(4) 0.066(5) -0.002(4) 0.001(4) -0.007(4)
C71 0.097(6) 0.094(5) 0.087(6) -0.027(5) -0.011(5) -0.031(4)
C72 0.091(6) 0.085(5) 0.067(5) -0.025(4) -0.023(5) 0.006(4)
C73 0.094(6) 0.067(4) 0.054(4) -0.006(4) 0.004(4) 0.009(4)
C74 0.083(5) 0.055(4) 0.050(4) -0.010(3) -0.001(4) -0.002(3)
C75 0.047(4) 0.036(3) 0.047(3) 0.001(3) -0.002(3) 0.000(3)
C76 0.059(4) 0.058(4) 0.068(4) 0.008(3) 0.011(4) -0.001(3)
C77 0.082(5) 0.063(4) 0.076(5) 0.024(4) 0.010(4) -0.012(4)
C78 0.066(5) 0.088(5) 0.056(4) 0.008(4) 0.010(4) -0.018(4)
C79 0.062(5) 0.076(5) 0.070(4) -0.012(4) 0.021(4) -0.001(4)
C80 0.058(4) 0.044(3) 0.063(4) 0.000(3) 0.002(3) -0.006(3)

loop_
_atom_type_symbol
_atom_type_description
_atom_type_scat_dispersion_real
_atom_type_scat_dispersion_imag
_atom_type_scat_source
C C 0.0033 0.0016 'International Tables Vol C Tables 4.2.6.8 and 6.1.1.4'
H H 0.0000 0.0000 'International Tables Vol C Tables 4.2.6.8 and 6.1.1.4'
N N 0.0061 0.0033 'International Tables Vol C Tables 4.2.6.8 and 6.1.1.4'
P P 0.1023 0.0942 'International Tables Vol C Tables 4.2.6.8 and 6.1.1.4'
Ni Ni 0.3393 1.1124 'International Tables Vol C Tables 4.2.6.8 and 6.1.1.4'
Br Br -0.2901 2.4595 'International Tables Vol C Tables 4.2.6.8 and 6.1.1.4'

loop_
_geom_angle_atom_site_label_1
_geom_angle_atom_site_label_2
_geom_angle_atom_site_label_3
_geom_angle
_geom_angle_site_symmetry_1
_geom_angle_site_symmetry_3
_geom_angle_publ_flag
C6 Ni1 C6 94.3(4) 2_655 . ?
C6 Ni1 N1 177.73(19) 2_655 . ?
C6 Ni1 N1 85.4(2) . . ?
C6 Ni1 N1 85.4(2) 2_655 2_655 ?
C6 Ni1 N1 177.73(19) . 2_655 ?
N1 Ni1 N1 95.0(2) . 2_655 ?
P2 Ni2 P3 109.06(6) . . ?
P2 Ni2 P4 117.15(7) . . ?
P3 Ni2 P4 115.84(6) . . ?
P2 Ni2 Br1 100.59(5) . . ?
P3 Ni2 Br1 107.80(6) . . ?
P4 Ni2 Br1 104.74(4) . . ?
N1 P1 C1 100.8(2) . . ?
N1 P1 C13 116.1(2) . . ?
C1 P1 C13 109.0(3) . . ?
N1 P1 C7 117.9(2) . . ?
C1 P1 C7 109.0(2) . . ?
C13 P1 C7 103.8(3) . . ?
C33 P2 C39 101.6(3) . . ?
C33 P2 C27 103.2(2) . . ?
C39 P2 C27 103.3(2) . . ?
C33 P2 Ni2 111.78(16) . . ?
C39 P2 Ni2 117.66(17) . . ?
C27 P2 Ni2 117.29(19) . . ?
C45 P3 C57 102.9(2) . . ?
C45 P3 C51 101.9(3) . . ?
C57 P3 C51 101.6(3) . . ?
C45 P3 Ni2 119.77(19) . . ?
C57 P3 Ni2 113.10(18) . . ?
C51 P3 Ni2 115.21(18) . . ?
C63 P4 C69 101.6(2) . . ?
C63 P4 C75 102.0(2) . . ?
C69 P4 C75 101.9(2) . . ?
C63 P4 Ni2 109.67(17) . . ?
C69 P4 Ni2 119.08(17) . . ?
C75 P4 Ni2 119.88(16) . . ?
C19 N1 P1 125.7(3) . . ?
C19 N1 Ni1 125.3(3) . . ?
P1 N1 Ni1 108.5(2) . . ?
C6 C1 C2 124.0(5) . . ?
C6 C1 P1 112.5(4) . . ?
C2 C1 P1 123.0(5) . . ?
C3 C2 C1 119.0(6) . . ?
C2 C3 C4 118.4(6) . . ?
C3 C4 C5 123.2(6) . . ?
C4 C5 C6 119.5(6) . . ?
C1 C6 C5 115.7(5) . . ?
C1 C6 Ni1 116.7(4) . . ?
C5 C6 Ni1 127.7(5) . . ?
C8 C7 C12 117.4(6) . . ?
C8 C7 P1 119.9(5) . . ?
C12 C7 P1 122.7(5) . . ?
C7 C8 C9 120.8(7) . . ?
C10 C9 C8 120.9(8) . . ?
C11 C10 C9 120.1(7) . . ?
C10 C11 C12 120.7(7) . . ?
C7 C12 C11 120.1(7) . . ?
C14 C13 C18 119.1(6) . . ?
C14 C13 P1 120.8(5) . . ?
C18 C13 P1 119.8(5) . . ?
C15 C14 C13 121.0(6) . . ?
C14 C15 C16 120.2(7) . . ?
C17 C16 C15 118.5(7) . . ?
C16 C17 C18 122.0(6) . . ?
C13 C18 C17 119.1(6) . . ?
C20 C19 C24 118.2(5) . . ?
C20 C19 N1 122.5(5) . . ?
C24 C19 N1 119.3(4) . . ?
C19 C20 C21 121.6(6) . . ?
C22 C21 C20 117.3(6) . . ?
C22 C21 C25 122.2(6) . . ?
C20 C21 C25 120.4(6) . . ?
C23 C22 C21 123.3(6) . . ?
C22 C23 C24 116.4(6) . . ?
C22 C23 C26 120.2(6) . . ?
C24 C23 C26 123.4(6) . . ?
C19 C24 C23 123.2(5) . . ?
C32 C27 C28 119.5(5) . . ?
C32 C27 P2 122.4(4) . . ?
C28 C27 P2 118.0(4) . . ?
C27 C28 C29 120.1(5) . . ?
C30 C29 C28 120.0(6) . . ?
C31 C30 C29 119.9(6) . . ?
C30 C31 C32 119.9(5) . . ?
C27 C32 C31 120.7(5) . . ?
C38 C33 C34 118.4(5) . . ?
C38 C33 P2 123.8(4) . . ?
C34 C33 P2 117.8(4) . . ?
C35 C34 C33 120.5(5) . . ?
C34 C35 C36 120.5(6) . . ?
C35 C36 C37 119.5(6) . . ?
C36 C37 C38 120.7(6) . . ?
C33 C38 C37 120.5(5) . . ?
C40 C39 C44 117.2(5) . . ?
C40 C39 P2 118.0(5) . . ?
C44 C39 P2 124.6(4) . . ?
C41 C40 C39 120.4(6) . . ?
C42 C41 C40 121.3(6) . . ?
C43 C42 C41 119.3(6) . . ?
C42 C43 C44 120.0(6) . . ?
C43 C44 C39 121.8(5) . . ?
C46 C45 C50 117.9(5) . . ?
C46 C45 P3 117.6(4) . . ?
C50 C45 P3 124.5(4) . . ?
C45 C46 C47 121.9(6) . . ?
C48 C47 C46 119.3(6) . . ?
C47 C48 C49 119.7(6) . . ?
C48 C49 C50 120.7(7) . . ?
C49 C50 C45 120.5(6) . . ?
C56 C51 C52 116.3(6) . . ?
C56 C51 P3 123.5(5) . . ?
C52 C51 P3 120.1(5) . . ?
C53 C52 C51 122.2(6) . . ?
C54 C53 C52 119.6(7) . . ?
C55 C54 C53 119.8(7) . . ?
C54 C55 C56 121.4(7) . . ?
C51 C56 C55 120.7(6) . . ?
C58 C57 C62 118.1(5) . . ?
C58 C57 P3 121.0(5) . . ?
C62 C57 P3 120.8(4) . . ?
C57 C58 C59 120.0(7) . . ?
C60 C59 C58 120.3(7) . . ?
C61 C60 C59 119.7(7) . . ?
C60 C61 C62 120.6(7) . . ?
C61 C62 C57 121.2(6) . . ?
C64 C63 C68 115.8(5) . . ?
C64 C63 P4 124.8(5) . . ?
C68 C63 P4 119.3(4) . . ?
C63 C64 C65 121.0(6) . . ?
C66 C65 C64 122.0(7) . . ?
C65 C66 C67 119.5(6) . . ?
C66 C67 C68 119.7(6) . . ?
C67 C68 C63 122.0(6) . . ?
C74 C69 C70 118.3(5) . . ?
C74 C69 P4 118.6(4) . . ?
C70 C69 P4 123.1(5) . . ?
C71 C70 C69 120.1(6) . . ?
C72 C71 C70 120.8(6) . . ?
C71 C72 C73 119.8(6) . . ?
C74 C73 C72 120.7(6) . . ?
C73 C74 C69 120.3(6) . . ?
C80 C75 C76 117.2(5) . . ?
C80 C75 P4 120.1(4) . . ?
C76 C75 P4 122.8(4) . . ?
C77 C76 C75 121.5(5) . . ?
C76 C77 C78 119.7(5) . . ?
C79 C78 C77 118.9(5) . . ?
C78 C79 C80 120.8(6) . . ?
C75 C80 C79 121.9(5) . . ?
C82 C81 C81 116.8(10) . 2_554 ?
C81 C82 C83 122.5(17) . . ?
C83 C83 C82 119.3(11) 2_554 . ?

loop_
_geom_bond_atom_site_label_1
_geom_bond_atom_site_label_2
_geom_bond_distance
_geom_bond_site_symmetry_2
_geom_bond_publ_flag
Ni1 C6 1.920(5) 2_655 ?
Ni1 C6 1.920(5) . ?
Ni1 N1 2.020(4) . ?
Ni1 N1 2.020(4) 2_655 ?
Ni2 P2 2.2948(18) . ?
Ni2 P3 2.3023(19) . ?
Ni2 P4 2.3164(19) . ?
Ni2 Br1 2.4426(13) . ?
P1 N1 1.598(4) . ?
P1 C1 1.792(5) . ?
P1 C13 1.809(6) . ?
P1 C7 1.819(6) . ?
P2 C33 1.836(5) . ?
P2 C39 1.842(5) . ?
P2 C27 1.856(5) . ?
P3 C45 1.844(5) . ?
P3 C57 1.854(5) . ?
P3 C51 1.863(6) . ?
P4 C63 1.838(6) . ?
P4 C69 1.843(5) . ?
P4 C75 1.848(5) . ?
N1 C19 1.433(6) . ?
C1 C6 1.382(7) . ?
C1 C2 1.414(7) . ?
C2 C3 1.371(8) . ?
C3 C4 1.384(8) . ?
C4 C5 1.389(8) . ?
C5 C6 1.434(7) . ?
C7 C8 1.371(7) . ?
C7 C12 1.380(8) . ?
C8 C9 1.400(9) . ?
C9 C10 1.334(10) . ?
C10 C11 1.332(9) . ?
C11 C12 1.415(9) . ?
C13 C14 1.391(8) . ?
C13 C18 1.392(7) . ?
C14 C15 1.390(8) . ?
C15 C16 1.391(9) . ?
C16 C17 1.380(9) . ?
C17 C18 1.397(8) . ?
C19 C20 1.380(7) . ?
C19 C24 1.384(7) . ?
C20 C21 1.396(7) . ?
C21 C22 1.394(9) . ?
C21 C25 1.545(8) . ?
C22 C23 1.383(8) . ?
C23 C24 1.385(7) . ?
C23 C26 1.505(8) . ?
C27 C32 1.378(7) . ?
C27 C28 1.383(7) . ?
C28 C29 1.397(7) . ?
C29 C30 1.389(8) . ?
C30 C31 1.377(8) . ?
C31 C32 1.395(7) . ?
C33 C38 1.381(7) . ?
C33 C34 1.419(7) . ?
C34 C35 1.378(7) . ?
C35 C36 1.382(8) . ?
C36 C37 1.385(8) . ?
C37 C38 1.392(8) . ?
C39 C40 1.395(7) . ?
C39 C44 1.398(7) . ?
C40 C41 1.389(7) . ?
C41 C42 1.376(8) . ?
C42 C43 1.370(8) . ?
C43 C44 1.386(7) . ?
C45 C46 1.379(7) . ?
C45 C50 1.388(7) . ?
C46 C47 1.392(7) . ?
C47 C48 1.372(9) . ?
C48 C49 1.376(9) . ?
C49 C50 1.386(8) . ?
C51 C56 1.385(8) . ?
C51 C52 1.406(7) . ?
C52 C53 1.375(8) . ?
C53 C54 1.368(9) . ?
C54 C55 1.352(9) . ?
C55 C56 1.388(8) . ?
C57 C58 1.371(7) . ?
C57 C62 1.399(7) . ?
C58 C59 1.406(9) . ?
C59 C60 1.370(10) . ?
C60 C61 1.357(9) . ?
C61 C62 1.369(8) . ?
C63 C64 1.383(7) . ?
C63 C68 1.411(7) . ?
C64 C65 1.392(9) . ?
C65 C66 1.330(8) . ?
C66 C67 1.378(8) . ?
C67 C68 1.380(8) . ?
C69 C74 1.393(7) . ?
C69 C70 1.399(7) . ?
C70 C71 1.395(8) . ?
C71 C72 1.352(8) . ?
C72 C73 1.381(8) . ?
C73 C74 1.381(8) . ?
C75 C80 1.364(7) . ?
C75 C76 1.404(7) . ?
C76 C77 1.389(7) . ?
C77 C78 1.395(8) . ?
C78 C79 1.363(8) . ?
C79 C80 1.395(7) . ?
C81 C82 1.365(15) . ?
C81 C81 1.36(3) 2_554 ?
C82 C83 1.402(16) . ?
C83 C83 1.20(3) 2_554 ?
